data_4329386
loop_
_publ_author_name
'David Pugh'
'Peter Marchand'
'Ivan P. Parkin'
'Claire J. Carmalt'

_publ_contact_author 'Claire J. Carmalt'
_publ_contact_author_address
;
Materials Chemistry Centre
University College London
20 Gordon Street
London
WC1H 0AJ
United Kingdom
;
_publ_contact_author_email c.j.carmalt@ucl.ac.uk
_publ_section_title
;
 Group 13 \b-Ketoiminate Compounds: Gallium Hydride Derivatives As
 Molecular Precursors to Thin Films of Ga2O3
;
_journal_name_full 'Inorganic Chemistry'
_journal_page_first 6385
_journal_page_last 6395
_journal_paper_doi 10.1021/ic3006794
_journal_volume 51
_journal_year 2012
_chemical_formula_moiety 'C16 H26 Cl In N2 O3'
_chemical_formula_sum 'C16 H26 Cl In N2 O3'
_chemical_formula_weight 444.66
_chemical_name_systematic
;
 ?
;
_space_group_IT_number 14
_symmetry_cell_setting monoclinic
_symmetry_Int_Tables_number 14
_symmetry_space_group_name_Hall '-P 2ybc'
_symmetry_space_group_name_H-M 'P 1 21/c 1'
_atom_sites_solution_hydrogens geom
_atom_sites_solution_primary direct
_atom_sites_solution_secondary difmap
_audit_creation_method SHELXL-97
_cell_angle_alpha 90.00
_cell_angle_beta 114.806(2)
_cell_angle_gamma 90.00
_cell_formula_units_Z 4
_cell_length_a 8.0171(3)
_cell_length_b 14.7596(5)
_cell_length_c 17.1126(5)
_cell_measurement_reflns_used 30483
_cell_measurement_temperature 120(2)
_cell_measurement_theta_max 27.48
_cell_measurement_theta_min 2.91
_cell_volume 1838.09(11)
_computing_cell_refinement 'DENZO (Otwinowski & Minor, 1997) & COLLECT (Hooft, R.W.W., 1998)'
_computing_data_collection 'COLLECT (Hooft, R.W.W., 1998)'
_computing_data_reduction 'DENZO (Otwinowski & Minor, 1997) & COLLECT (Hooft, R.W.W., 1998)'
_computing_molecular_graphics 'ORTEP-III (Farrugia, 1997)'
_computing_publication_material 'PLATON (Spek, 2003), WinGX (Farrugia, 1999) and enCIFer (Allen et al., 2004).'
_computing_structure_refinement 'SHELXL-97 (Sheldrick, 1997)'
_computing_structure_solution 'SHELXS-97 (Sheldrick, 1997)'
_diffrn_ambient_temperature 120(2)
_diffrn_detector_area_resol_mean '4096x4096pixels / 62x62mm'
_diffrn_measured_fraction_theta_full 0.993
_diffrn_measured_fraction_theta_max 0.993
_diffrn_measurement_device_type 'Bruker-Nonius APEX II CCD camera on \k-goniostat'
_diffrn_measurement_method '\f & \w scans'
_diffrn_radiation_monochromator '10cm confocal mirrors'
_diffrn_radiation_source 'Bruker-Nonius FR591 rotating anode'
_diffrn_radiation_type MoK\a
_diffrn_radiation_wavelength 0.71073
_diffrn_reflns_av_R_equivalents 0.0373
_diffrn_reflns_av_sigmaI/netI 0.0336
_diffrn_reflns_limit_h_max 10
_diffrn_reflns_limit_h_min -8
_diffrn_reflns_limit_k_max 19
_diffrn_reflns_limit_k_min -19
_diffrn_reflns_limit_l_max 19
_diffrn_reflns_limit_l_min -22
_diffrn_reflns_number 18466
_diffrn_reflns_theta_full 27.51
_diffrn_reflns_theta_max 27.51
_diffrn_reflns_theta_min 2.92
_diffrn_standards_number 0
_exptl_absorpt_coefficient_mu 1.446
_exptl_absorpt_correction_T_max 0.9444
_exptl_absorpt_correction_T_min 0.8689
_exptl_absorpt_correction_type multi-scan
_exptl_absorpt_process_details 'SADABS 2007/2 (Sheldrick, G.M., 2007)'
_exptl_crystal_colour yellow
_exptl_crystal_density_diffrn 1.607
_exptl_crystal_description block
_exptl_crystal_F_000 904
_exptl_crystal_size_max 0.10
_exptl_crystal_size_mid 0.10
_exptl_crystal_size_min 0.04
_refine_diff_density_max 0.745
_refine_diff_density_min -0.488
_refine_diff_density_rms 0.102
_refine_ls_extinction_method none
_refine_ls_goodness_of_fit_ref 1.124
_refine_ls_hydrogen_treatment constr
_refine_ls_matrix_type full
_refine_ls_number_parameters 212
_refine_ls_number_reflns 4201
_refine_ls_number_restraints 0
_refine_ls_restrained_S_all 1.124
_refine_ls_R_factor_all 0.0421
_refine_ls_R_factor_gt 0.0320
_refine_ls_shift/su_max 0.040
_refine_ls_shift/su_mean 0.002
_refine_ls_structure_factor_coef Fsqd
_refine_ls_weighting_details 'calc w=1/[\s^2^(Fo^2^)+(0.0000P)^2^+3.8882P] where P=(Fo^2^+2Fc^2^)/3'
_refine_ls_weighting_scheme calc
_refine_ls_wR_factor_gt 0.0601
_refine_ls_wR_factor_ref 0.0651
_reflns_number_gt 3650
_reflns_number_total 4201
_reflns_threshold_expression I>2\s(I)
_cod_data_source_file ic3006794_si_002_3.cif
_cod_data_source_block Compound_5-thf
_cod_database_code 4329386

loop_
_symmetry_equiv_pos_as_xyz
'x, y, z'
'-x, y+1/2, -z+1/2'
'-x, -y, -z'
'x, -y-1/2, z-1/2'

loop_
_atom_site_label
_atom_site_type_symbol
_atom_site_fract_x
_atom_site_fract_y
_atom_site_fract_z
_atom_site_U_iso_or_equiv
_atom_site_adp_type
_atom_site_occupancy
_atom_site_symmetry_multiplicity
_atom_site_calc_flag
_atom_site_refinement_flags
C1 C 0.3468(4) -0.2544(2) -0.40032(19) 0.0249(7) Uani 1 1 d .
H1A H 0.4625 -0.2666 -0.4049 0.037 Uiso 1 1 calc R
H1B H 0.3333 -0.1890 -0.3951 0.037 Uiso 1 1 calc R
H1C H 0.2438 -0.2769 -0.4519 0.037 Uiso 1 1 calc R
C2 C 0.3479(4) -0.30161(19) -0.32188(18) 0.0196(6) Uani 1 1 d .
C3 C 0.3423(4) -0.2496(2) -0.25665(18) 0.0202(6) Uani 1 1 d .
H3 H 0.3355 -0.1861 -0.2665 0.024 Uiso 1 1 calc R
C4 C 0.3450(4) -0.2770(2) -0.17615(18) 0.0196(6) Uani 1 1 d .
C5 C 0.3684(5) -0.2020(2) -0.1121(2) 0.0296(7) Uani 1 1 d .
H5A H 0.2543 -0.1948 -0.1048 0.044 Uiso 1 1 calc R
H5B H 0.3973 -0.1452 -0.1334 0.044 Uiso 1 1 calc R
H5C H 0.4689 -0.2175 -0.0566 0.044 Uiso 1 1 calc R
C6 C 0.3379(4) -0.3902(2) -0.07412(18) 0.0215(6) Uani 1 1 d .
H6A H 0.2972 -0.3403 -0.0475 0.026 Uiso 1 1 calc R
H6B H 0.4666 -0.4053 -0.0354 0.026 Uiso 1 1 calc R
C7 C 0.2158(4) -0.4734(2) -0.08499(18) 0.0220(6) Uani 1 1 d .
H7A H 0.2506 -0.5032 -0.0285 0.026 Uiso 1 1 calc R
H7B H 0.0859 -0.4540 -0.1063 0.026 Uiso 1 1 calc R
C8 C 0.1601(5) -0.7422(2) -0.3558(2) 0.0321(7) Uani 1 1 d .
H8A H 0.0902 -0.7171 -0.4134 0.048 Uiso 1 1 calc R
H8B H 0.0878 -0.7899 -0.3446 0.048 Uiso 1 1 calc R
H8C H 0.2758 -0.7678 -0.3523 0.048 Uiso 1 1 calc R
C9 C 0.2008(4) -0.6680(2) -0.28955(19) 0.0230(6) Uani 1 1 d .
C10 C 0.1569(4) -0.6813(2) -0.2202(2) 0.0257(7) Uani 1 1 d .
H10 H 0.1121 -0.7400 -0.2165 0.031 Uiso 1 1 calc R
C11 C 0.1690(4) -0.6202(2) -0.15361(19) 0.0223(6) Uani 1 1 d .
C12 C 0.0933(5) -0.6532(2) -0.0911(2) 0.0289(7) Uani 1 1 d .
H12A H 0.1885 -0.6482 -0.0321 0.043 Uiso 1 1 calc R
H12B H 0.0552 -0.7166 -0.1036 0.043 Uiso 1 1 calc R
H12C H -0.0128 -0.6161 -0.0971 0.043 Uiso 1 1 calc R
C13 C -0.0344(5) -0.4487(3) -0.41706(19) 0.0373(9) Uani 1 1 d .
H13A H 0.0372 -0.4959 -0.4305 0.045 Uiso 1 1 calc R
H13B H -0.0139 -0.3899 -0.4396 0.045 Uiso 1 1 calc R
C14 C -0.2346(5) -0.4721(3) -0.4565(2) 0.0345(8) Uani 1 1 d .
H14A H -0.2534 -0.5384 -0.4638 0.041 Uiso 1 1 calc R
H14B H -0.2998 -0.4421 -0.5130 0.041 Uiso 1 1 calc R
C15 C -0.2981(5) -0.4358(3) -0.3907(2) 0.0363(8) Uani 1 1 d .
H15A H -0.3215 -0.3698 -0.3978 0.044 Uiso 1 1 calc R
H15B H -0.4109 -0.4670 -0.3949 0.044 Uiso 1 1 calc R
C16 C -0.1378(4) -0.4569(2) -0.3070(2) 0.0267(7) Uani 1 1 d .
H16A H -0.1352 -0.4156 -0.2609 0.032 Uiso 1 1 calc R
H16B H -0.1436 -0.5202 -0.2892 0.032 Uiso 1 1 calc R
N1 N 0.3280(3) -0.36088(16) -0.15746(14) 0.0192(5) Uani 1 1 d .
N2 N 0.2350(3) -0.53825(16) -0.14599(15) 0.0194(5) Uani 1 1 d .
O1 O 0.3570(3) -0.38928(14) -0.32552(12) 0.0223(4) Uani 1 1 d .
O2 O 0.2757(3) -0.59715(14) -0.30576(13) 0.0257(5) Uani 1 1 d .
O3 O 0.0210(3) -0.44311(17) -0.32484(13) 0.0305(5) Uani 1 1 d .
Cl1 Cl 0.66977(10) -0.50175(5) -0.15401(5) 0.02507(16) Uani 1 1 d .
In1 In 0.33797(3) -0.476989(13) -0.233238(12) 0.01745(7) Uani 1 1 d .

loop_
_atom_site_aniso_label
_atom_site_aniso_U_11
_atom_site_aniso_U_22
_atom_site_aniso_U_33
_atom_site_aniso_U_23
_atom_site_aniso_U_13
_atom_site_aniso_U_12
C1 0.0308(17) 0.0271(16) 0.0204(15) 0.0051(12) 0.0141(13) 0.0042(13)
C2 0.0169(14) 0.0205(14) 0.0220(14) 0.0042(12) 0.0087(12) 0.0002(11)
C3 0.0194(15) 0.0202(14) 0.0212(14) 0.0026(12) 0.0088(12) 0.0017(11)
C4 0.0171(14) 0.0228(14) 0.0189(14) -0.0012(12) 0.0076(12) 0.0015(11)
C5 0.044(2) 0.0217(15) 0.0264(16) -0.0049(13) 0.0180(15) -0.0057(14)
C6 0.0308(17) 0.0233(14) 0.0123(13) 0.0003(11) 0.0111(12) 0.0011(12)
C7 0.0236(15) 0.0280(15) 0.0174(14) 0.0021(12) 0.0116(12) 0.0011(13)
C8 0.0302(18) 0.0274(17) 0.0351(18) -0.0104(14) 0.0104(15) -0.0038(14)
C9 0.0176(15) 0.0201(14) 0.0252(15) -0.0005(12) 0.0031(13) -0.0001(11)
C10 0.0206(16) 0.0216(15) 0.0305(17) 0.0003(13) 0.0063(13) -0.0027(12)
C11 0.0149(14) 0.0240(15) 0.0250(15) 0.0076(12) 0.0053(12) 0.0027(12)
C12 0.0284(18) 0.0283(16) 0.0319(17) 0.0064(14) 0.0146(15) -0.0023(13)
C13 0.0302(19) 0.066(3) 0.0149(15) -0.0013(16) 0.0082(14) 0.0052(17)
C14 0.0303(19) 0.043(2) 0.0228(16) -0.0025(15) 0.0043(14) -0.0017(16)
C15 0.0219(17) 0.047(2) 0.0361(19) 0.0047(17) 0.0085(15) 0.0066(15)
C16 0.0221(16) 0.0341(17) 0.0285(16) -0.0035(13) 0.0152(14) 0.0007(13)
N1 0.0237(13) 0.0219(12) 0.0139(11) -0.0003(10) 0.0097(10) 0.0022(10)
N2 0.0189(12) 0.0215(12) 0.0189(12) 0.0020(10) 0.0091(10) 0.0010(10)
O1 0.0286(12) 0.0226(10) 0.0194(10) 0.0024(8) 0.0137(9) 0.0028(9)
O2 0.0334(13) 0.0231(11) 0.0242(11) -0.0091(9) 0.0157(10) -0.0068(9)
O3 0.0206(11) 0.0526(15) 0.0177(10) -0.0047(10) 0.0076(9) 0.0011(10)
Cl1 0.0215(4) 0.0287(4) 0.0254(4) 0.0020(3) 0.0102(3) 0.0021(3)
In1 0.02061(11) 0.01778(10) 0.01606(11) -0.00045(8) 0.00977(8) 0.00032(8)

loop_
_atom_type_symbol
_atom_type_description
_atom_type_scat_dispersion_real
_atom_type_scat_dispersion_imag
_atom_type_scat_source
C C 0.0033 0.0016 'International Tables Vol C Tables 4.2.6.8 and 6.1.1.4'
H H 0.0000 0.0000 'International Tables Vol C Tables 4.2.6.8 and 6.1.1.4'
N N 0.0061 0.0033 'International Tables Vol C Tables 4.2.6.8 and 6.1.1.4'
O O 0.0106 0.0060 'International Tables Vol C Tables 4.2.6.8 and 6.1.1.4'
Cl Cl 0.1484 0.1585 'International Tables Vol C Tables 4.2.6.8 and 6.1.1.4'
In In -0.7276 1.3100 'International Tables Vol C Tables 4.2.6.8 and 6.1.1.4'

loop_
_geom_angle_atom_site_label_1
_geom_angle_atom_site_label_2
_geom_angle_atom_site_label_3
_geom_angle
C2 C1 H1A 109.5
C2 C1 H1B 109.5
H1A C1 H1B 109.5
C2 C1 H1C 109.5
H1A C1 H1C 109.5
H1B C1 H1C 109.5
O1 C2 C3 128.2(3)
O1 C2 C1 113.4(2)
C3 C2 C1 118.4(3)
C2 C3 C4 129.4(3)
C2 C3 H3 115.3
C4 C3 H3 115.3
N1 C4 C3 123.1(3)
N1 C4 C5 120.8(3)
C3 C4 C5 116.0(3)
C4 C5 H5A 109.5
C4 C5 H5B 109.5
H5A C5 H5B 109.5
C4 C5 H5C 109.5
H5A C5 H5C 109.5
H5B C5 H5C 109.5
N1 C6 C7 110.4(2)
N1 C6 H6A 109.6
C7 C6 H6A 109.6
N1 C6 H6B 109.6
C7 C6 H6B 109.6
H6A C6 H6B 108.1
N2 C7 C6 110.9(2)
N2 C7 H7A 109.5
C6 C7 H7A 109.5
N2 C7 H7B 109.5
C6 C7 H7B 109.5
H7A C7 H7B 108.1
C9 C8 H8A 109.5
C9 C8 H8B 109.5
H8A C8 H8B 109.5
C9 C8 H8C 109.5
H8A C8 H8C 109.5
H8B C8 H8C 109.5
O2 C9 C10 127.3(3)
O2 C9 C8 113.5(3)
C10 C9 C8 119.2(3)
C9 C10 C11 129.7(3)
C9 C10 H10 115.1
C11 C10 H10 115.1
N2 C11 C10 123.8(3)
N2 C11 C12 119.6(3)
C10 C11 C12 116.6(3)
C11 C12 H12A 109.5
C11 C12 H12B 109.5
H12A C12 H12B 109.5
C11 C12 H12C 109.5
H12A C12 H12C 109.5
H12B C12 H12C 109.5
O3 C13 C14 106.5(3)
O3 C13 H13A 110.4
C14 C13 H13A 110.4
O3 C13 H13B 110.4
C14 C13 H13B 110.4
H13A C13 H13B 108.6
C13 C14 C15 102.4(3)
C13 C14 H14A 111.3
C15 C14 H14A 111.3
C13 C14 H14B 111.3
C15 C14 H14B 111.3
H14A C14 H14B 109.2
C16 C15 C14 102.5(3)
C16 C15 H15A 111.3
C14 C15 H15A 111.3
C16 C15 H15B 111.3
C14 C15 H15B 111.3
H15A C15 H15B 109.2
O3 C16 C15 104.3(2)
O3 C16 H16A 110.9
C15 C16 H16A 110.9
O3 C16 H16B 110.9
C15 C16 H16B 110.9
H16A C16 H16B 108.9
C4 N1 C6 123.7(2)
C4 N1 In1 124.81(18)
C6 N1 In1 110.41(17)
C11 N2 C7 121.0(2)
C11 N2 In1 124.7(2)
C7 N2 In1 113.45(17)
C2 O1 In1 123.75(18)
C9 O2 In1 124.94(18)
C16 O3 C13 109.1(2)
C16 O3 In1 127.99(18)
C13 O3 In1 116.95(18)
O1 In1 O2 98.66(8)
O1 In1 N1 89.72(8)
O2 In1 N1 163.76(9)
O1 In1 N2 159.91(8)
O2 In1 N2 89.43(8)
N1 In1 N2 78.41(9)
O1 In1 O3 76.85(8)
O2 In1 O3 82.34(8)
N1 In1 O3 86.09(8)
N2 In1 O3 86.14(8)
O1 In1 Cl1 95.94(6)
O2 In1 Cl1 97.73(6)
N1 In1 Cl1 95.20(7)
N2 In1 Cl1 101.18(6)
O3 In1 Cl1 172.68(6)

loop_
_geom_bond_atom_site_label_1
_geom_bond_atom_site_label_2
_geom_bond_distance
C1 C2 1.509(4)
C1 H1A 0.9800
C1 H1B 0.9800
C1 H1C 0.9800
C2 O1 1.299(3)
C2 C3 1.371(4)
C3 C4 1.427(4)
C3 H3 0.9500
C4 N1 1.300(4)
C4 C5 1.513(4)
C5 H5A 0.9800
C5 H5B 0.9800
C5 H5C 0.9800
C6 N1 1.461(3)
C6 C7 1.532(4)
C6 H6A 0.9900
C6 H6B 0.9900
C7 N2 1.471(4)
C7 H7A 0.9900
C7 H7B 0.9900
C8 C9 1.509(4)
C8 H8A 0.9800
C8 H8B 0.9800
C8 H8C 0.9800
C9 O2 1.293(4)
C9 C10 1.386(4)
C10 C11 1.424(4)
C10 H10 0.9500
C11 N2 1.304(4)
C11 C12 1.515(4)
C12 H12A 0.9800
C12 H12B 0.9800
C12 H12C 0.9800
C13 O3 1.451(4)
C13 C14 1.498(5)
C13 H13A 0.9900
C13 H13B 0.9900
C14 C15 1.515(5)
C14 H14A 0.9900
C14 H14B 0.9900
C15 C16 1.502(5)
C15 H15A 0.9900
C15 H15B 0.9900
C16 O3 1.443(4)
C16 H16A 0.9900
C16 H16B 0.9900
N1 In1 2.171(2)
N2 In1 2.183(2)
O1 In1 2.0965(19)
O2 In1 2.101(2)
O3 In1 2.413(2)
Cl1 In1 2.4539(8)

loop_
_geom_torsion_atom_site_label_1
_geom_torsion_atom_site_label_2
_geom_torsion_atom_site_label_3
_geom_torsion_atom_site_label_4
_geom_torsion
O1 C2 C3 C4 0.1(5)
C1 C2 C3 C4 -178.8(3)
C2 C3 C4 N1 -10.0(5)
C2 C3 C4 C5 170.3(3)
N1 C6 C7 N2 42.6(3)
O2 C9 C10 C11 5.2(6)
C8 C9 C10 C11 -174.9(3)
C9 C10 C11 N2 -3.2(5)
C9 C10 C11 C12 174.6(3)
O3 C13 C14 C15 25.7(4)
C13 C14 C15 C16 -37.7(4)
C14 C15 C16 O3 36.3(3)
C3 C4 N1 C6 177.5(3)
C5 C4 N1 C6 -2.8(4)
C3 C4 N1 In1 10.7(4)
C5 C4 N1 In1 -169.6(2)
C7 C6 N1 C4 148.8(3)
C7 C6 N1 In1 -42.7(3)
C10 C11 N2 C7 169.7(3)
C12 C11 N2 C7 -8.0(4)
C10 C11 N2 In1 0.6(4)
C12 C11 N2 In1 -177.1(2)
C6 C7 N2 C11 168.0(3)
C6 C7 N2 In1 -21.7(3)
C3 C2 O1 In1 6.6(4)
C1 C2 O1 In1 -174.39(19)
C10 C9 O2 In1 -4.0(4)
C8 C9 O2 In1 176.1(2)
C15 C16 O3 C13 -20.9(4)
C15 C16 O3 In1 -172.5(2)
C14 C13 O3 C16 -3.3(4)
C14 C13 O3 In1 151.8(2)
C2 O1 In1 O2 161.9(2)
C2 O1 In1 N1 -4.1(2)
C2 O1 In1 N2 49.1(4)
C2 O1 In1 O3 81.9(2)
C2 O1 In1 Cl1 -99.3(2)
C9 O2 In1 O1 -160.1(2)
C9 O2 In1 N1 -39.8(4)
C9 O2 In1 N2 1.4(2)
C9 O2 In1 O3 -84.8(2)
C9 O2 In1 Cl1 102.6(2)
C4 N1 In1 O1 -4.2(2)
C6 N1 In1 O1 -172.47(19)
C4 N1 In1 O2 -125.6(3)
C6 N1 In1 O2 66.1(4)
C4 N1 In1 N2 -167.9(2)
C6 N1 In1 N2 23.84(19)
C4 N1 In1 O3 -81.0(2)
C6 N1 In1 O3 110.69(19)
C4 N1 In1 Cl1 91.7(2)
C6 N1 In1 Cl1 -76.54(19)
C11 N2 In1 O1 114.4(3)
C7 N2 In1 O1 -55.4(3)
C11 N2 In1 O2 0.1(2)
C7 N2 In1 O2 -169.72(19)
C11 N2 In1 N1 169.3(2)
C7 N2 In1 N1 -0.57(18)
C11 N2 In1 O3 82.5(2)
C7 N2 In1 O3 -87.36(19)
C11 N2 In1 Cl1 -97.6(2)
C7 N2 In1 Cl1 92.51(18)
C16 O3 In1 O1 -163.6(2)
C13 O3 In1 O1 46.7(2)
C16 O3 In1 O2 95.6(2)
C13 O3 In1 O2 -54.1(2)
C16 O3 In1 N1 -73.0(2)
C13 O3 In1 N1 137.3(2)
C16 O3 In1 N2 5.7(2)
C13 O3 In1 N2 -144.0(2)
